data_1556289
loop_
_publ_author_name
'Wheaton, Craig A.'
'Hayes, Paul G.'

_publ_section_title
;
 Exploring the versatility of a bis(phosphinimine) pincer ligand: effect
 of sterics on structure and lactide polymerization activity of cationic
 zinc complexes
;
_journal_issue 1
_journal_name_full 'Catal. Sci. Technol.'
_journal_page_first 125
_journal_paper_doi 10.1039/C1CY00306B
_journal_volume 2
_journal_year 2012
_chemical_formula_sum 'C85 H77 B N2 O P2 Zn'
_chemical_formula_weight 1280.61
_space_group_IT_number 2
_space_group_name_Hall '-P 1'
_space_group_name_H-M_alt 'P -1'
_symmetry_cell_setting triclinic
_symmetry_space_group_name_H-M 'P -1'
_atom_sites_solution_hydrogens geom
_atom_sites_solution_primary direct
_atom_sites_solution_secondary difmap
_audit_creation_method SHELXL-97
_cell_angle_alpha 81.4510(10)
_cell_angle_beta 66.4690(10)
_cell_angle_gamma 76.8670(10)
_cell_formula_units_Z 2
_cell_length_a 14.3702(7)
_cell_length_b 15.2542(7)
_cell_length_c 17.2588(8)
_cell_measurement_reflns_used 9822
_cell_measurement_temperature 173(2)
_cell_measurement_theta_max 57.083
_cell_measurement_theta_min 4.544
_cell_volume 3370.8(3)
_computing_structure_refinement 'SHELXL-97 (Sheldrick, 1997)'
_computing_structure_solution 'SHELXS-97 (Sheldrick, 1990)'
_diffrn_ambient_temperature 173(2)
_diffrn_measured_fraction_theta_full 0.997
_diffrn_measured_fraction_theta_max 0.997
_diffrn_radiation_monochromator graphite
_diffrn_radiation_source 'fine-focus sealed tube'
_diffrn_radiation_type MoK\a
_diffrn_radiation_wavelength 0.71073
_diffrn_reflns_av_R_equivalents 0.0203
_diffrn_reflns_av_sigmaI/netI 0.0235
_diffrn_reflns_limit_h_max 17
_diffrn_reflns_limit_h_min -17
_diffrn_reflns_limit_k_max 18
_diffrn_reflns_limit_k_min -18
_diffrn_reflns_limit_l_max 20
_diffrn_reflns_limit_l_min -20
_diffrn_reflns_number 32672
_diffrn_reflns_theta_full 25.03
_diffrn_reflns_theta_max 25.03
_diffrn_reflns_theta_min 2.27
_exptl_absorpt_coefficient_mu 0.462
_exptl_absorpt_correction_T_max 0.9157
_exptl_absorpt_correction_T_min 0.7684
_exptl_absorpt_correction_type multi-scan
_exptl_crystal_colour Colourless
_exptl_crystal_density_diffrn 1.262
_exptl_crystal_density_method 'not measured'
_exptl_crystal_description Block
_exptl_crystal_F_000 1348
_exptl_crystal_size_max 0.60
_exptl_crystal_size_mid 0.50
_exptl_crystal_size_min 0.19
_refine_diff_density_max 0.337
_refine_diff_density_min -0.287
_refine_diff_density_rms 0.039
_refine_ls_extinction_method none
_refine_ls_goodness_of_fit_ref 1.016
_refine_ls_hydrogen_treatment constr
_refine_ls_matrix_type full
_refine_ls_number_parameters 834
_refine_ls_number_reflns 11879
_refine_ls_number_restraints 0
_refine_ls_restrained_S_all 1.016
_refine_ls_R_factor_all 0.0370
_refine_ls_R_factor_gt 0.0302
_refine_ls_shift/su_max 0.002
_refine_ls_shift/su_mean 0.000
_refine_ls_structure_factor_coef Fsqd
_refine_ls_weighting_details 'calc w=1/[\s^2^(Fo^2^)+(0.0422P)^2^+1.3532P] where P=(Fo^2^+2Fc^2^)/3'
_refine_ls_weighting_scheme calc
_refine_ls_wR_factor_gt 0.0785
_refine_ls_wR_factor_ref 0.0825
_reflns_number_gt 10320
_reflns_number_total 11879
_reflns_threshold_expression >2sigma(I)
_cod_data_source_file c1cy00306b.txt
_cod_data_source_block 4b
_cod_depositor_comments
;
The following automatic conversions were performed:

data item '_symmetry_cell_setting' value 'Triclinic' was changed to
'triclinic' in accordance with the
/home/saulius/struct/COD-crude-data/automatic-downloads/DataCite-retrospective/RSC/depositions/lib/dictionaries/cif_core.dic
dictionary named 'cif_core.dic' version 2.4.2 last updated on
2011-04-26.

Automatic conversion script
Id: cif_fix_values 6909 2019-04-08 15:41:33Z antanas 
;
_cod_original_sg_symbol_H-M P-1
_cod_database_code 1556289

loop_
_symmetry_equiv_pos_as_xyz
'x, y, z'
'-x, -y, -z'

loop_
_atom_site_label
_atom_site_type_symbol
_atom_site_fract_x
_atom_site_fract_y
_atom_site_fract_z
_atom_site_U_iso_or_equiv
_atom_site_adp_type
_atom_site_occupancy
_atom_site_symmetry_multiplicity
_atom_site_calc_flag
_atom_site_refinement_flags
Zn1 Zn 0.793915(14) 0.920861(12) 0.177082(11) 0.02283(6) Uani 1 1 d .
P1 P 0.90451(3) 0.90103(3) 0.30944(3) 0.02262(10) Uani 1 1 d .
O1 O 0.74626(9) 0.78369(7) 0.33533(7) 0.0250(2) Uani 1 1 d .
N1 N 0.82318(10) 0.96106(9) 0.27199(8) 0.0231(3) Uani 1 1 d .
C1 C 0.78103(12) 0.77555(11) 0.40018(10) 0.0242(3) Uani 1 1 d .
B1 B 0.23260(15) 0.42131(13) 0.18496(13) 0.0281(4) Uani 1 1 d .
C1S C 0.2035(3) 0.6962(3) 0.52489(19) 0.0956(12) Uani 1 1 d .
H1S H 0.1967 0.6815 0.5821 0.115 Uiso 1 1 calc R
P2 P 0.64589(3) 0.78401(3) 0.21108(3) 0.02179(10) Uani 1 1 d .
N2 N 0.65065(10) 0.88681(9) 0.21761(8) 0.0224(3) Uani 1 1 d .
C2 C 0.85346(13) 0.82288(11) 0.39856(10) 0.0253(4) Uani 1 1 d .
C2S C 0.2773(2) 0.7453(2) 0.4704(2) 0.0799(9) Uani 1 1 d .
H2S H 0.3211 0.7657 0.4902 0.096 Uiso 1 1 calc R
C3 C 0.88428(14) 0.80173(12) 0.46728(11) 0.0295(4) Uani 1 1 d .
H3 H 0.9349 0.8308 0.4697 0.035 Uiso 1 1 calc R
C3S C 0.2863(2) 0.76363(18) 0.3899(2) 0.0693(7) Uani 1 1 d .
H3S H 0.3372 0.7969 0.3525 0.083 Uiso 1 1 calc R
C4 C 0.84244(15) 0.73876(13) 0.53277(11) 0.0344(4) Uani 1 1 d .
H4 H 0.8655 0.7260 0.5784 0.041 Uiso 1 1 calc R
C4S C 0.2252(2) 0.73608(17) 0.36123(17) 0.0659(7) Uani 1 1 d .
H4S H 0.2334 0.7499 0.3036 0.079 Uiso 1 1 calc R
C5 C 0.76847(14) 0.69467(12) 0.53277(11) 0.0320(4) Uani 1 1 d .
H5 H 0.7400 0.6527 0.5780 0.038 Uiso 1 1 calc R
C5S C 0.1524(2) 0.68924(17) 0.4118(2) 0.0698(8) Uani 1 1 d .
H5S H 0.1099 0.6703 0.3897 0.084 Uiso 1 1 calc R
C6 C 0.73660(13) 0.71322(11) 0.46475(10) 0.0256(4) Uani 1 1 d .
C6S C 0.1390(2) 0.66887(19) 0.4934(2) 0.0845(10) Uani 1 1 d .
H6S H 0.0866 0.6364 0.5294 0.101 Uiso 1 1 calc R
C7 C 0.66707(13) 0.68111(11) 0.43790(10) 0.0256(4) Uani 1 1 d .
C8 C 0.59987(14) 0.61961(12) 0.46970(11) 0.0337(4) Uani 1 1 d .
H8 H 0.5913 0.5867 0.5226 0.040 Uiso 1 1 calc R
C9 C 0.54616(15) 0.60773(13) 0.42239(12) 0.0380(4) Uani 1 1 d .
H9 H 0.4995 0.5666 0.4439 0.046 Uiso 1 1 calc R
C10 C 0.55804(14) 0.65399(12) 0.34414(11) 0.0321(4) Uani 1 1 d .
H10 H 0.5197 0.6437 0.3136 0.039 Uiso 1 1 calc R
C11 C 0.62536(13) 0.71510(11) 0.30989(10) 0.0250(3) Uani 1 1 d .
C12 C 0.67703(12) 0.72604(11) 0.35949(10) 0.0243(3) Uani 1 1 d .
C13 C 0.97112(13) 0.96383(11) 0.34482(11) 0.0276(4) Uani 1 1 d .
C14 C 1.07855(14) 0.94151(13) 0.31789(12) 0.0357(4) Uani 1 1 d .
H14 H 1.1156 0.8940 0.2811 0.043 Uiso 1 1 calc R
C15 C 1.13118(16) 0.98819(15) 0.34446(13) 0.0445(5) Uani 1 1 d .
H15 H 1.2042 0.9721 0.3267 0.053 Uiso 1 1 calc R
C16 C 1.07815(18) 1.05761(15) 0.39642(13) 0.0453(5) Uani 1 1 d .
H16 H 1.1148 1.0907 0.4132 0.054 Uiso 1 1 calc R
C17 C 0.97203(18) 1.07986(14) 0.42451(13) 0.0448(5) Uani 1 1 d .
H17 H 0.9360 1.1279 0.4608 0.054 Uiso 1 1 calc R
C18 C 0.91748(16) 1.03228(13) 0.39997(12) 0.0365(4) Uani 1 1 d .
H18 H 0.8442 1.0464 0.4207 0.044 Uiso 1 1 calc R
C19 C 1.00024(12) 0.83502(11) 0.22583(10) 0.0248(3) Uani 1 1 d .
C20 C 1.02709(13) 0.74155(12) 0.23600(11) 0.0303(4) Uani 1 1 d .
H20 H 0.9927 0.7103 0.2880 0.036 Uiso 1 1 calc R
C21 C 1.10411(15) 0.69442(13) 0.16996(13) 0.0376(4) Uani 1 1 d .
H21 H 1.1227 0.6307 0.1768 0.045 Uiso 1 1 calc R
C22 C 1.15401(14) 0.73944(14) 0.09422(12) 0.0380(4) Uani 1 1 d .
H22 H 1.2059 0.7066 0.0488 0.046 Uiso 1 1 calc R
C23 C 1.12844(14) 0.83250(13) 0.08443(12) 0.0368(4) Uani 1 1 d .
H23 H 1.1638 0.8635 0.0326 0.044 Uiso 1 1 calc R
C24 C 1.05197(13) 0.88022(12) 0.14960(11) 0.0313(4) Uani 1 1 d .
H24 H 1.0345 0.9440 0.1426 0.038 Uiso 1 1 calc R
C25 C 0.74793(12) 1.03630(11) 0.31511(10) 0.0233(3) Uani 1 1 d .
C26 C 0.76341(13) 1.12536(11) 0.28828(11) 0.0274(4) Uani 1 1 d .
C27 C 0.68357(15) 1.19466(12) 0.32878(12) 0.0359(4) Uani 1 1 d .
H27 H 0.6920 1.2554 0.3116 0.043 Uiso 1 1 calc R
C28 C 0.59279(15) 1.17789(13) 0.39300(12) 0.0379(4) Uani 1 1 d .
H28 H 0.5399 1.2267 0.4190 0.045 Uiso 1 1 calc R
C29 C 0.57904(14) 1.09022(13) 0.41926(11) 0.0353(4) Uani 1 1 d .
H29 H 0.5170 1.0781 0.4636 0.042 Uiso 1 1 calc R
C30 C 0.65643(13) 1.02020(12) 0.38037(11) 0.0293(4) Uani 1 1 d .
H30 H 0.6471 0.9598 0.3985 0.035 Uiso 1 1 calc R
C31 C 0.86164(14) 1.14739(12) 0.21824(12) 0.0360(4) Uani 1 1 d .
H31 H 0.9159 1.0915 0.2097 0.043 Uiso 1 1 calc R
C32 C 0.84622(18) 1.17520(16) 0.13533(13) 0.0498(5) Uani 1 1 d .
H32A H 0.8222 1.1273 0.1205 0.075 Uiso 1 1 calc R
H32B H 0.9119 1.1853 0.0905 0.075 Uiso 1 1 calc R
H32C H 0.7947 1.2310 0.1416 0.075 Uiso 1 1 calc R
C33 C 0.9018(2) 1.22119(18) 0.24005(15) 0.0580(6) Uani 1 1 d .
H33A H 0.8551 1.2791 0.2399 0.087 Uiso 1 1 calc R
H33B H 0.9710 1.2254 0.1979 0.087 Uiso 1 1 calc R
H33C H 0.9049 1.2064 0.2963 0.087 Uiso 1 1 calc R
C34 C 0.76823(12) 0.73323(11) 0.13599(10) 0.0239(3) Uani 1 1 d .
C35 C 0.78705(13) 0.75588(12) 0.05069(11) 0.0298(4) Uani 1 1 d .
H35 H 0.7367 0.7976 0.0347 0.036 Uiso 1 1 calc R
C36 C 0.87789(14) 0.71830(13) -0.01068(12) 0.0357(4) Uani 1 1 d .
H36 H 0.8898 0.7334 -0.0689 0.043 Uiso 1 1 calc R
C37 C 0.95181(14) 0.65849(13) 0.01256(12) 0.0382(4) Uani 1 1 d .
H37 H 1.0150 0.6331 -0.0297 0.046 Uiso 1 1 calc R
C38 C 0.93403(15) 0.63561(13) 0.09699(13) 0.0396(5) Uani 1 1 d .
H38 H 0.9851 0.5946 0.1126 0.048 Uiso 1 1 calc R
C39 C 0.84220(14) 0.67209(12) 0.15907(12) 0.0324(4) Uani 1 1 d .
H39 H 0.8297 0.6555 0.2171 0.039 Uiso 1 1 calc R
C40 C 0.54948(12) 0.76846(11) 0.17466(10) 0.0250(4) Uani 1 1 d .
C41 C 0.46659(13) 0.83606(12) 0.17313(11) 0.0304(4) Uani 1 1 d .
H41 H 0.4578 0.8936 0.1927 0.036 Uiso 1 1 calc R
C42 C 0.39679(14) 0.81856(14) 0.14276(12) 0.0376(4) Uani 1 1 d .
H42 H 0.3401 0.8644 0.1417 0.045 Uiso 1 1 calc R
C43 C 0.40898(15) 0.73533(14) 0.11418(12) 0.0394(5) Uani 1 1 d .
H43 H 0.3606 0.7241 0.0939 0.047 Uiso 1 1 calc R
C44 C 0.49140(15) 0.66831(13) 0.11506(12) 0.0369(4) Uani 1 1 d .
H44 H 0.4996 0.6110 0.0954 0.044 Uiso 1 1 calc R
C45 C 0.56185(14) 0.68463(12) 0.14452(11) 0.0309(4) Uani 1 1 d .
H45 H 0.6190 0.6387 0.1443 0.037 Uiso 1 1 calc R
C46 C 0.55756(12) 0.94836(11) 0.26156(10) 0.0237(3) Uani 1 1 d .
C47 C 0.53710(13) 1.03491(11) 0.22381(11) 0.0272(4) Uani 1 1 d .
C48 C 0.44370(14) 1.09083(13) 0.26637(13) 0.0372(4) Uani 1 1 d .
H48 H 0.4280 1.1492 0.2414 0.045 Uiso 1 1 calc R
C49 C 0.37339(14) 1.06443(13) 0.34326(13) 0.0410(5) Uani 1 1 d .
H49 H 0.3103 1.1041 0.3702 0.049 Uiso 1 1 calc R
C50 C 0.39486(14) 0.98051(13) 0.38078(12) 0.0355(4) Uani 1 1 d .
H50 H 0.3471 0.9619 0.4340 0.043 Uiso 1 1 calc R
C51 C 0.48692(13) 0.92323(12) 0.34030(11) 0.0299(4) Uani 1 1 d .
H51 H 0.5022 0.8656 0.3667 0.036 Uiso 1 1 calc R
C52 C 0.61196(13) 1.06622(11) 0.13856(11) 0.0311(4) Uani 1 1 d .
H52 H 0.6831 1.0443 0.1384 0.037 Uiso 1 1 calc R
C53 C 0.60712(16) 1.02381(13) 0.06564(12) 0.0421(5) Uani 1 1 d .
H53A H 0.6254 0.9580 0.0726 0.063 Uiso 1 1 calc R
H53B H 0.6559 1.0456 0.0117 0.063 Uiso 1 1 calc R
H53C H 0.5370 1.0407 0.0659 0.063 Uiso 1 1 calc R
C54 C 0.59809(15) 1.16880(12) 0.12242(13) 0.0407(5) Uani 1 1 d .
H54A H 0.5318 1.1923 0.1164 0.061 Uiso 1 1 calc R
H54B H 0.6543 1.1843 0.0704 0.061 Uiso 1 1 calc R
H54C H 0.5993 1.1955 0.1702 0.061 Uiso 1 1 calc R
C55 C 0.31271(13) 0.42921(12) 0.22906(11) 0.0294(4) Uani 1 1 d .
C56 C 0.31831(15) 0.51173(13) 0.25229(12) 0.0379(4) Uani 1 1 d .
H56 H 0.2728 0.5645 0.2435 0.046 Uiso 1 1 calc R
C57 C 0.38723(16) 0.51969(15) 0.28747(13) 0.0427(5) Uani 1 1 d .
H57 H 0.3869 0.5768 0.3033 0.051 Uiso 1 1 calc R
C58 C 0.45627(16) 0.44539(15) 0.29961(12) 0.0432(5) Uani 1 1 d .
H58 H 0.5047 0.4508 0.3225 0.052 Uiso 1 1 calc R
C59 C 0.45348(16) 0.36331(15) 0.27783(12) 0.0436(5) Uani 1 1 d .
H59 H 0.5003 0.3112 0.2859 0.052 Uiso 1 1 calc R
C60 C 0.38271(15) 0.35567(13) 0.24394(11) 0.0362(4) Uani 1 1 d .
H60 H 0.3821 0.2978 0.2303 0.043 Uiso 1 1 calc R
C61 C 0.11160(14) 0.45592(11) 0.24821(12) 0.0325(4) Uani 1 1 d .
C62 C 0.08199(16) 0.49458(13) 0.32509(13) 0.0429(5) Uani 1 1 d .
H62 H 0.1342 0.5004 0.3435 0.051 Uiso 1 1 calc R
C63 C -0.02060(18) 0.52488(14) 0.37562(15) 0.0562(6) Uani 1 1 d .
H63 H -0.0367 0.5517 0.4268 0.067 Uiso 1 1 calc R
C64 C -0.09843(17) 0.51648(14) 0.35248(16) 0.0583(7) Uani 1 1 d .
H64 H -0.1684 0.5384 0.3866 0.070 Uiso 1 1 calc R
C65 C -0.07407(16) 0.47574(16) 0.27871(16) 0.0543(6) Uani 1 1 d .
H65 H -0.1274 0.4678 0.2625 0.065 Uiso 1 1 calc R
C66 C 0.02877(15) 0.44642(14) 0.22836(13) 0.0435(5) Uani 1 1 d .
H66 H 0.0439 0.4185 0.1779 0.052 Uiso 1 1 calc R
C67 C 0.24824(13) 0.31556(11) 0.16468(11) 0.0284(4) Uani 1 1 d .
C68 C 0.18270(16) 0.25617(12) 0.21314(12) 0.0369(4) Uani 1 1 d .
H68 H 0.1240 0.2770 0.2614 0.044 Uiso 1 1 calc R
C69 C 0.20073(19) 0.16709(14) 0.19286(14) 0.0480(5) Uani 1 1 d .
H69 H 0.1531 0.1291 0.2263 0.058 Uiso 1 1 calc R
C70 C 0.28644(19) 0.13343(13) 0.12515(14) 0.0469(5) Uani 1 1 d .
H70 H 0.2990 0.0724 0.1121 0.056 Uiso 1 1 calc R
C71 C 0.35375(16) 0.18982(13) 0.07660(13) 0.0387(5) Uani 1 1 d .
H71 H 0.4138 0.1677 0.0298 0.046 Uiso 1 1 calc R
C72 C 0.33394(14) 0.27865(12) 0.09602(12) 0.0334(4) Uani 1 1 d .
H72 H 0.3809 0.3165 0.0609 0.040 Uiso 1 1 calc R
C73 C 0.26254(13) 0.48022(11) 0.09172(11) 0.0281(4) Uani 1 1 d .
C74 C 0.34662(14) 0.52439(12) 0.05633(12) 0.0345(4) Uani 1 1 d .
H74 H 0.3857 0.5255 0.0893 0.041 Uiso 1 1 calc R
C75 C 0.37644(15) 0.56694(13) -0.02474(13) 0.0413(5) Uani 1 1 d .
H75 H 0.4344 0.5961 -0.0456 0.050 Uiso 1 1 calc R
C76 C 0.32205(16) 0.56674(13) -0.07475(12) 0.0435(5) Uani 1 1 d .
H76 H 0.3418 0.5954 -0.1302 0.052 Uiso 1 1 calc R
C77 C 0.23758(16) 0.52359(14) -0.04227(12) 0.0430(5) Uani 1 1 d .
H77 H 0.1987 0.5230 -0.0755 0.052 Uiso 1 1 calc R
C78 C 0.20998(15) 0.48163(13) 0.03817(12) 0.0365(4) Uani 1 1 d .
H78 H 0.1523 0.4521 0.0584 0.044 Uiso 1 1 calc R
C79 C 0.88297(14) 0.93154(13) 0.05683(11) 0.0346(4) Uani 1 1 d .
H79A H 0.9186 0.9824 0.0464 0.052 Uiso 1 1 calc R
H79B H 0.8408 0.9418 0.0225 0.052 Uiso 1 1 calc R
H79C H 0.9341 0.8758 0.0416 0.052 Uiso 1 1 calc R

loop_
_atom_site_aniso_label
_atom_site_aniso_U_11
_atom_site_aniso_U_22
_atom_site_aniso_U_33
_atom_site_aniso_U_23
_atom_site_aniso_U_13
_atom_site_aniso_U_12
Zn1 0.02204(10) 0.02373(11) 0.02171(10) -0.00207(7) -0.00696(8) -0.00440(8)
P1 0.0231(2) 0.0232(2) 0.0224(2) -0.00351(17) -0.00917(17) -0.00369(17)
O1 0.0289(6) 0.0282(6) 0.0220(6) 0.0031(5) -0.0128(5) -0.0104(5)
N1 0.0236(7) 0.0228(7) 0.0226(7) -0.0045(5) -0.0084(6) -0.0025(6)
C1 0.0269(9) 0.0264(8) 0.0196(8) -0.0031(7) -0.0105(7) -0.0011(7)
B1 0.0269(10) 0.0250(10) 0.0307(10) -0.0029(8) -0.0100(8) -0.0024(8)
C1S 0.108(3) 0.105(3) 0.0467(16) -0.0037(16) -0.0262(18) 0.026(2)
P2 0.0218(2) 0.0223(2) 0.0227(2) 0.00056(16) -0.01031(17) -0.00463(16)
N2 0.0206(7) 0.0228(7) 0.0237(7) -0.0006(5) -0.0085(6) -0.0042(5)
C2 0.0281(9) 0.0257(8) 0.0221(8) -0.0048(7) -0.0095(7) -0.0026(7)
C2S 0.0645(18) 0.088(2) 0.104(3) -0.0367(19) -0.0454(19) -0.0009(16)
C3 0.0328(9) 0.0325(9) 0.0265(9) -0.0054(7) -0.0143(8) -0.0044(8)
C3S 0.0512(15) 0.0571(16) 0.085(2) -0.0033(14) -0.0091(14) -0.0136(12)
C4 0.0418(11) 0.0407(11) 0.0245(9) -0.0028(8) -0.0183(8) -0.0037(8)
C4S 0.0752(18) 0.0537(15) 0.0580(16) -0.0034(12) -0.0236(14) 0.0053(14)
C5 0.0374(10) 0.0342(10) 0.0204(9) 0.0014(7) -0.0094(8) -0.0039(8)
C5S 0.0662(17) 0.0486(15) 0.109(2) -0.0127(16) -0.0489(18) -0.0037(13)
C6 0.0270(9) 0.0255(8) 0.0211(8) -0.0024(7) -0.0073(7) -0.0016(7)
C6S 0.0597(17) 0.0518(16) 0.111(3) 0.0213(17) -0.0071(18) -0.0147(13)
C7 0.0266(9) 0.0254(8) 0.0218(8) -0.0002(7) -0.0072(7) -0.0033(7)
C8 0.0393(10) 0.0333(10) 0.0261(9) 0.0074(8) -0.0104(8) -0.0116(8)
C9 0.0415(11) 0.0386(11) 0.0374(10) 0.0105(8) -0.0147(9) -0.0229(9)
C10 0.0350(10) 0.0328(10) 0.0334(10) 0.0031(8) -0.0160(8) -0.0133(8)
C11 0.0249(8) 0.0251(8) 0.0243(8) 0.0011(7) -0.0094(7) -0.0051(7)
C12 0.0241(8) 0.0226(8) 0.0246(8) -0.0002(7) -0.0074(7) -0.0055(7)
C13 0.0339(9) 0.0262(9) 0.0280(9) 0.0008(7) -0.0162(8) -0.0088(7)
C14 0.0357(10) 0.0375(10) 0.0388(11) -0.0042(8) -0.0157(9) -0.0122(8)
C15 0.0411(11) 0.0581(13) 0.0429(12) -0.0030(10) -0.0184(10) -0.0215(10)
C16 0.0596(14) 0.0535(13) 0.0377(11) 0.0013(10) -0.0246(10) -0.0307(11)
C17 0.0707(15) 0.0365(11) 0.0372(11) -0.0077(9) -0.0289(11) -0.0100(10)
C18 0.0446(11) 0.0362(10) 0.0352(10) -0.0068(8) -0.0223(9) -0.0038(9)
C19 0.0226(8) 0.0280(9) 0.0263(9) -0.0055(7) -0.0118(7) -0.0026(7)
C20 0.0304(9) 0.0278(9) 0.0333(10) -0.0043(7) -0.0131(8) -0.0033(7)
C21 0.0359(10) 0.0298(10) 0.0466(12) -0.0109(8) -0.0168(9) 0.0024(8)
C22 0.0266(9) 0.0464(12) 0.0379(11) -0.0171(9) -0.0105(8) 0.0049(8)
C23 0.0293(10) 0.0464(11) 0.0286(10) -0.0035(8) -0.0074(8) -0.0013(8)
C24 0.0283(9) 0.0299(9) 0.0315(10) -0.0019(7) -0.0098(8) -0.0005(7)
C25 0.0242(8) 0.0263(8) 0.0219(8) -0.0047(7) -0.0115(7) -0.0021(7)
C26 0.0279(9) 0.0266(9) 0.0288(9) -0.0012(7) -0.0126(7) -0.0040(7)
C27 0.0407(11) 0.0255(9) 0.0408(11) -0.0034(8) -0.0172(9) -0.0009(8)
C28 0.0345(10) 0.0378(11) 0.0360(10) -0.0126(8) -0.0128(9) 0.0091(8)
C29 0.0290(9) 0.0431(11) 0.0271(9) -0.0059(8) -0.0047(8) -0.0024(8)
C30 0.0300(9) 0.0304(9) 0.0257(9) 0.0003(7) -0.0090(7) -0.0065(7)
C31 0.0318(10) 0.0283(9) 0.0416(11) 0.0031(8) -0.0088(8) -0.0060(8)
C32 0.0528(13) 0.0649(14) 0.0328(11) -0.0027(10) -0.0081(10) -0.0287(11)
C33 0.0646(15) 0.0746(17) 0.0469(13) 0.0074(12) -0.0219(12) -0.0424(13)
C34 0.0228(8) 0.0229(8) 0.0271(9) -0.0024(7) -0.0100(7) -0.0051(7)
C35 0.0286(9) 0.0320(9) 0.0302(9) -0.0006(7) -0.0138(8) -0.0041(7)
C36 0.0349(10) 0.0424(11) 0.0267(9) -0.0021(8) -0.0080(8) -0.0079(8)
C37 0.0282(10) 0.0412(11) 0.0387(11) -0.0115(9) -0.0053(8) -0.0017(8)
C38 0.0332(10) 0.0393(11) 0.0446(12) -0.0052(9) -0.0186(9) 0.0054(8)
C39 0.0323(10) 0.0328(10) 0.0319(10) -0.0019(8) -0.0153(8) 0.0000(8)
C40 0.0233(8) 0.0303(9) 0.0236(8) 0.0016(7) -0.0098(7) -0.0095(7)
C41 0.0294(9) 0.0338(10) 0.0302(9) -0.0014(7) -0.0137(8) -0.0062(8)
C42 0.0276(10) 0.0501(12) 0.0372(10) 0.0013(9) -0.0170(8) -0.0053(8)
C43 0.0357(10) 0.0560(13) 0.0367(11) -0.0006(9) -0.0187(9) -0.0202(9)
C44 0.0406(11) 0.0414(11) 0.0356(10) -0.0039(8) -0.0152(9) -0.0185(9)
C45 0.0308(9) 0.0319(9) 0.0324(10) -0.0007(8) -0.0132(8) -0.0093(8)
C46 0.0213(8) 0.0268(8) 0.0254(8) -0.0059(7) -0.0101(7) -0.0039(7)
C47 0.0250(9) 0.0267(9) 0.0310(9) -0.0036(7) -0.0118(7) -0.0034(7)
C48 0.0297(10) 0.0292(10) 0.0469(12) -0.0049(8) -0.0113(9) 0.0009(8)
C49 0.0243(9) 0.0409(11) 0.0487(12) -0.0140(9) -0.0047(9) 0.0019(8)
C50 0.0278(9) 0.0448(11) 0.0299(10) -0.0084(8) -0.0033(8) -0.0093(8)
C51 0.0291(9) 0.0322(9) 0.0286(9) -0.0030(7) -0.0104(8) -0.0066(7)
C52 0.0263(9) 0.0259(9) 0.0363(10) 0.0026(7) -0.0108(8) -0.0006(7)
C53 0.0492(12) 0.0367(11) 0.0343(11) 0.0013(8) -0.0150(9) -0.0003(9)
C54 0.0350(10) 0.0294(10) 0.0499(12) 0.0053(9) -0.0127(9) -0.0023(8)
C55 0.0278(9) 0.0314(9) 0.0249(9) -0.0014(7) -0.0064(7) -0.0045(7)
C56 0.0384(11) 0.0344(10) 0.0431(11) -0.0041(8) -0.0178(9) -0.0054(8)
C57 0.0438(12) 0.0483(12) 0.0404(11) -0.0055(9) -0.0157(9) -0.0159(10)
C58 0.0376(11) 0.0670(14) 0.0282(10) -0.0028(9) -0.0138(9) -0.0136(10)
C59 0.0410(11) 0.0544(13) 0.0325(10) -0.0026(9) -0.0186(9) 0.0055(10)
C60 0.0416(11) 0.0362(10) 0.0284(10) -0.0034(8) -0.0138(8) -0.0007(8)
C61 0.0311(10) 0.0237(9) 0.0355(10) 0.0025(7) -0.0084(8) -0.0019(7)
C62 0.0426(11) 0.0332(10) 0.0428(12) -0.0079(9) -0.0030(9) -0.0089(9)
C63 0.0530(14) 0.0384(12) 0.0531(14) -0.0137(10) 0.0086(11) -0.0090(10)
C64 0.0353(12) 0.0360(12) 0.0694(16) 0.0022(11) 0.0082(11) 0.0033(9)
C65 0.0308(11) 0.0545(14) 0.0630(15) 0.0176(12) -0.0123(11) -0.0038(10)
C66 0.0333(11) 0.0483(12) 0.0407(11) 0.0051(9) -0.0105(9) -0.0038(9)
C67 0.0321(9) 0.0262(9) 0.0301(9) -0.0001(7) -0.0172(8) -0.0020(7)
C68 0.0435(11) 0.0321(10) 0.0339(10) 0.0027(8) -0.0148(9) -0.0071(8)
C69 0.0683(15) 0.0320(11) 0.0511(13) 0.0104(9) -0.0295(12) -0.0191(10)
C70 0.0735(15) 0.0252(10) 0.0512(13) -0.0044(9) -0.0374(12) -0.0002(10)
C71 0.0463(11) 0.0344(10) 0.0391(11) -0.0085(9) -0.0257(9) 0.0071(9)
C72 0.0347(10) 0.0318(10) 0.0356(10) -0.0039(8) -0.0176(8) -0.0008(8)
C73 0.0268(9) 0.0213(8) 0.0312(9) -0.0059(7) -0.0078(7) 0.0022(7)
C74 0.0330(10) 0.0303(9) 0.0376(10) -0.0034(8) -0.0111(8) -0.0042(8)
C75 0.0357(11) 0.0350(10) 0.0414(11) 0.0001(9) -0.0034(9) -0.0065(8)
C76 0.0473(12) 0.0365(11) 0.0290(10) 0.0012(8) -0.0040(9) 0.0046(9)
C77 0.0430(12) 0.0496(12) 0.0336(11) -0.0031(9) -0.0170(9) 0.0016(10)
C78 0.0343(10) 0.0389(11) 0.0348(10) -0.0018(8) -0.0118(8) -0.0067(8)
C79 0.0306(10) 0.0459(11) 0.0260(9) -0.0034(8) -0.0053(8) -0.0141(8)

loop_
_atom_type_symbol
_atom_type_description
_atom_type_scat_dispersion_real
_atom_type_scat_dispersion_imag
_atom_type_scat_source
C C 0.0033 0.0016 'International Tables Vol C Tables 4.2.6.8 and 6.1.1.4'
H H 0.0000 0.0000 'International Tables Vol C Tables 4.2.6.8 and 6.1.1.4'
B B 0.0013 0.0007 'International Tables Vol C Tables 4.2.6.8 and 6.1.1.4'
N N 0.0061 0.0033 'International Tables Vol C Tables 4.2.6.8 and 6.1.1.4'
O O 0.0106 0.0060 'International Tables Vol C Tables 4.2.6.8 and 6.1.1.4'
P P 0.1023 0.0942 'International Tables Vol C Tables 4.2.6.8 and 6.1.1.4'
Zn Zn 0.2839 1.4301 'International Tables Vol C Tables 4.2.6.8 and 6.1.1.4'

loop_
_geom_angle_atom_site_label_1
_geom_angle_atom_site_label_2
_geom_angle_atom_site_label_3
_geom_angle
C79 Zn1 N1 123.67(7)
C79 Zn1 N2 122.37(7)
N1 Zn1 N2 113.30(5)
N1 P1 C19 106.73(7)
N1 P1 C13 115.21(7)
C19 P1 C13 107.29(8)
N1 P1 C2 115.98(7)
C19 P1 C2 106.87(8)
C13 P1 C2 104.23(8)
C1 O1 C12 105.56(12)
C25 N1 P1 122.03(11)
C25 N1 Zn1 113.73(10)
P1 N1 Zn1 122.69(7)
O1 C1 C2 122.78(14)
O1 C1 C6 111.84(14)
C2 C1 C6 125.36(15)
C55 B1 C67 109.36(14)
C55 B1 C61 110.76(14)
C67 B1 C61 109.48(14)
C55 B1 C73 109.40(14)
C67 B1 C73 106.22(14)
C61 B1 C73 111.51(14)
C2S C1S C6S 118.4(3)
C2S C1S H1S 120.8
C6S C1S H1S 120.8
N2 P2 C34 108.09(7)
N2 P2 C40 115.84(7)
C34 P2 C40 106.00(8)
N2 P2 C11 113.91(7)
C34 P2 C11 106.47(8)
C40 P2 C11 105.88(7)
C46 N2 P2 119.97(11)
C46 N2 Zn1 121.72(10)
P2 N2 Zn1 117.73(7)
C1 C2 C3 114.71(15)
C1 C2 P1 119.96(12)
C3 C2 P1 125.27(13)
C3S C2S C1S 119.5(3)
C3S C2S H2S 120.3
C1S C2S H2S 120.3
C2 C3 C4 121.59(16)
C2 C3 H3 119.2
C4 C3 H3 119.2
C4S C3S C2S 121.1(3)
C4S C3S H3S 119.5
C2S C3S H3S 119.5
C5 C4 C3 121.73(16)
C5 C4 H4 119.1
C3 C4 H4 119.1
C3S C4S C5S 121.4(3)
C3S C4S H4S 119.3
C5S C4S H4S 119.3
C4 C5 C6 118.36(16)
C4 C5 H5 120.8
C6 C5 H5 120.8
C6S C5S C4S 120.6(3)
C6S C5S H5S 119.7
C4S C5S H5S 119.7
C5 C6 C1 118.21(16)
C5 C6 C7 136.52(16)
C1 C6 C7 105.21(14)
C5S C6S C1S 119.1(3)
C5S C6S H6S 120.5
C1S C6S H6S 120.5
C12 C7 C8 117.84(16)
C12 C7 C6 105.54(14)
C8 C7 C6 136.62(16)
C9 C8 C7 118.39(16)
C9 C8 H8 120.8
C7 C8 H8 120.8
C8 C9 C10 122.17(17)
C8 C9 H9 118.9
C10 C9 H9 118.9
C9 C10 C11 121.06(17)
C9 C10 H10 119.5
C11 C10 H10 119.5
C12 C11 C10 115.17(15)
C12 C11 P2 118.20(12)
C10 C11 P2 126.55(13)
O1 C12 C11 122.79(14)
O1 C12 C7 111.84(14)
C11 C12 C7 125.36(15)
C18 C13 C14 119.36(16)
C18 C13 P1 121.40(14)
C14 C13 P1 119.21(13)
C15 C14 C13 120.30(18)
C15 C14 H14 119.8
C13 C14 H14 119.8
C16 C15 C14 120.0(2)
C16 C15 H15 120.0
C14 C15 H15 120.0
C15 C16 C17 120.52(18)
C15 C16 H16 119.7
C17 C16 H16 119.7
C16 C17 C18 120.30(19)
C16 C17 H17 119.9
C18 C17 H17 119.9
C13 C18 C17 119.46(19)
C13 C18 H18 120.3
C17 C18 H18 120.3
C24 C19 C20 119.68(16)
C24 C19 P1 117.98(13)
C20 C19 P1 122.28(13)
C21 C20 C19 119.68(17)
C21 C20 H20 120.2
C19 C20 H20 120.2
C22 C21 C20 120.35(17)
C22 C21 H21 119.8
C20 C21 H21 119.8
C21 C22 C23 120.03(17)
C21 C22 H22 120.0
C23 C22 H22 120.0
C24 C23 C22 120.22(18)
C24 C23 H23 119.9
C22 C23 H23 119.9
C23 C24 C19 120.03(17)
C23 C24 H24 120.0
C19 C24 H24 120.0
C30 C25 C26 119.97(15)
C30 C25 N1 119.27(15)
C26 C25 N1 120.64(14)
C27 C26 C25 117.24(16)
C27 C26 C31 120.20(16)
C25 C26 C31 122.56(15)
C28 C27 C26 122.28(17)
C28 C27 H27 118.9
C26 C27 H27 118.9
C27 C28 C29 119.88(17)
C27 C28 H28 120.1
C29 C28 H28 120.1
C30 C29 C28 119.25(17)
C30 C29 H29 120.4
C28 C29 H29 120.4
C29 C30 C25 121.38(17)
C29 C30 H30 119.3
C25 C30 H30 119.3
C26 C31 C32 111.16(16)
C26 C31 C33 112.66(17)
C32 C31 C33 109.33(17)
C26 C31 H31 107.8
C32 C31 H31 107.8
C33 C31 H31 107.8
C31 C32 H32A 109.5
C31 C32 H32B 109.5
H32A C32 H32B 109.5
C31 C32 H32C 109.5
H32A C32 H32C 109.5
H32B C32 H32C 109.5
C31 C33 H33A 109.5
C31 C33 H33B 109.5
H33A C33 H33B 109.5
C31 C33 H33C 109.5
H33A C33 H33C 109.5
H33B C33 H33C 109.5
C35 C34 C39 119.49(16)
C35 C34 P2 117.03(12)
C39 C34 P2 123.46(13)
C36 C35 C34 120.52(16)
C36 C35 H35 119.7
C34 C35 H35 119.7
C35 C36 C37 119.80(17)
C35 C36 H36 120.1
C37 C36 H36 120.1
C38 C37 C36 120.17(17)
C38 C37 H37 119.9
C36 C37 H37 119.9
C37 C38 C39 120.36(17)
C37 C38 H38 119.8
C39 C38 H38 119.8
C38 C39 C34 119.63(17)
C38 C39 H39 120.2
C34 C39 H39 120.2
C41 C40 C45 119.43(15)
C41 C40 P2 123.26(13)
C45 C40 P2 117.28(13)
C40 C41 C42 119.39(17)
C40 C41 H41 120.3
C42 C41 H41 120.3
C43 C42 C41 120.70(18)
C43 C42 H42 119.6
C41 C42 H42 119.6
C42 C43 C44 120.12(17)
C42 C43 H43 119.9
C44 C43 H43 119.9
C45 C44 C43 119.99(18)
C45 C44 H44 120.0
C43 C44 H44 120.0
C44 C45 C40 120.36(17)
C44 C45 H45 119.8
C40 C45 H45 119.8
C51 C46 C47 119.46(15)
C51 C46 N2 121.23(15)
C47 C46 N2 119.31(14)
C48 C47 C46 117.55(16)
C48 C47 C52 120.76(15)
C46 C47 C52 121.67(15)
C49 C48 C47 122.43(18)
C49 C48 H48 118.8
C47 C48 H48 118.8
C50 C49 C48 119.76(17)
C50 C49 H49 120.1
C48 C49 H49 120.1
C49 C50 C51 119.36(17)
C49 C50 H50 120.3
C51 C50 H50 120.3
C50 C51 C46 121.40(17)
C50 C51 H51 119.3
C46 C51 H51 119.3
C47 C52 C54 113.83(15)
C47 C52 C53 111.57(15)
C54 C52 C53 110.04(15)
C47 C52 H52 107.0
C54 C52 H52 107.0
C53 C52 H52 107.0
C52 C53 H53A 109.5
C52 C53 H53B 109.5
H53A C53 H53B 109.5
C52 C53 H53C 109.5
H53A C53 H53C 109.5
H53B C53 H53C 109.5
C52 C54 H54A 109.5
C52 C54 H54B 109.5
H54A C54 H54B 109.5
C52 C54 H54C 109.5
H54A C54 H54C 109.5
H54B C54 H54C 109.5
C60 C55 C56 114.45(17)
C60 C55 B1 123.11(16)
C56 C55 B1 122.40(16)
C57 C56 C55 122.99(18)
C57 C56 H56 118.5
C55 C56 H56 118.5
C58 C57 C56 120.51(19)
C58 C57 H57 119.7
C56 C57 H57 119.7
C59 C58 C57 118.44(19)
C59 C58 H58 120.8
C57 C58 H58 120.8
C58 C59 C60 120.64(19)
C58 C59 H59 119.7
C60 C59 H59 119.7
C55 C60 C59 122.94(18)
C55 C60 H60 118.5
C59 C60 H60 118.5
C62 C61 C66 114.34(18)
C62 C61 B1 124.47(17)
C66 C61 B1 121.18(17)
C63 C62 C61 122.8(2)
C63 C62 H62 118.6
C61 C62 H62 118.6
C64 C63 C62 120.7(2)
C64 C63 H63 119.7
C62 C63 H63 119.7
C63 C64 C65 119.1(2)
C63 C64 H64 120.4
C65 C64 H64 120.4
C64 C65 C66 119.7(2)
C64 C65 H65 120.2
C66 C65 H65 120.2
C65 C66 C61 123.3(2)
C65 C66 H66 118.3
C61 C66 H66 118.3
C68 C67 C72 115.14(16)
C68 C67 B1 124.76(16)
C72 C67 B1 120.07(16)
C67 C68 C69 121.95(19)
C67 C68 H68 119.0
C69 C68 H68 119.0
C70 C69 C68 120.9(2)
C70 C69 H69 119.5
C68 C69 H69 119.5
C69 C70 C71 118.70(18)
C69 C70 H70 120.7
C71 C70 H70 120.7
C70 C71 C72 119.95(19)
C70 C71 H71 120.0
C72 C71 H71 120.0
C71 C72 C67 123.31(18)
C71 C72 H72 118.3
C67 C72 H72 118.3
C74 C73 C78 114.11(17)
C74 C73 B1 123.93(16)
C78 C73 B1 121.67(16)
C75 C74 C73 123.60(18)
C75 C74 H74 118.2
C73 C74 H74 118.2
C76 C75 C74 120.08(19)
C76 C75 H75 120.0
C74 C75 H75 120.0
C75 C76 C77 118.47(18)
C75 C76 H76 120.8
C77 C76 H76 120.8
C78 C77 C76 120.24(19)
C78 C77 H77 119.9
C76 C77 H77 119.9
C77 C78 C73 123.50(18)
C77 C78 H78 118.2
C73 C78 H78 118.2
Zn1 C79 H79A 109.5
Zn1 C79 H79B 109.5
H79A C79 H79B 109.5
Zn1 C79 H79C 109.5
H79A C79 H79C 109.5
H79B C79 H79C 109.5

loop_
_geom_bond_atom_site_label_1
_geom_bond_atom_site_label_2
_geom_bond_distance
Zn1 C79 1.9609(17)
Zn1 N1 2.0499(13)
Zn1 N2 2.0556(13)
P1 N1 1.6009(14)
P1 C19 1.7905(17)
P1 C13 1.8067(17)
P1 C2 1.8101(17)
O1 C1 1.3766(19)
O1 C12 1.3763(19)
N1 C25 1.445(2)
C1 C2 1.385(2)
C1 C6 1.395(2)
B1 C55 1.646(3)
B1 C67 1.648(3)
B1 C61 1.653(3)
B1 C73 1.666(3)
C1S C2S 1.387(5)
C1S C6S 1.405(5)
C1S H1S 0.9500
P2 N2 1.6074(13)
P2 C34 1.7974(17)
P2 C40 1.8054(16)
P2 C11 1.8184(16)
N2 C46 1.441(2)
C2 C3 1.395(2)
C2S C3S 1.335(4)
C2S H2S 0.9500
C3 C4 1.400(3)
C3 H3 0.9500
C3S C4S 1.330(4)
C3S H3S 0.9500
C4 C5 1.381(3)
C4 H4 0.9500
C4S C5S 1.338(4)
C4S H4S 0.9500
C5 C6 1.393(2)
C5 H5 0.9500
C5S C6S 1.340(4)
C5S H5S 0.9500
C6 C7 1.453(2)
C6S H6S 0.9500
C7 C12 1.391(2)
C7 C8 1.396(2)
C8 C9 1.381(3)
C8 H8 0.9500
C9 C10 1.392(3)
C9 H9 0.9500
C10 C11 1.394(2)
C10 H10 0.9500
C11 C12 1.385(2)
C13 C18 1.391(3)
C13 C14 1.397(3)
C14 C15 1.381(3)
C14 H14 0.9500
C15 C16 1.370(3)
C15 H15 0.9500
C16 C17 1.378(3)
C16 H16 0.9500
C17 C18 1.391(3)
C17 H17 0.9500
C18 H18 0.9500
C19 C24 1.393(2)
C19 C20 1.394(2)
C20 C21 1.384(3)
C20 H20 0.9500
C21 C22 1.380(3)
C21 H21 0.9500
C22 C23 1.386(3)
C22 H22 0.9500
C23 C24 1.377(3)
C23 H23 0.9500
C24 H24 0.9500
C25 C30 1.393(2)
C25 C26 1.406(2)
C26 C27 1.397(2)
C26 C31 1.516(2)
C27 C28 1.381(3)
C27 H27 0.9500
C28 C29 1.379(3)
C28 H28 0.9500
C29 C30 1.380(3)
C29 H29 0.9500
C30 H30 0.9500
C31 C32 1.519(3)
C31 C33 1.528(3)
C31 H31 1.0000
C32 H32A 0.9800
C32 H32B 0.9800
C32 H32C 0.9800
C33 H33A 0.9800
C33 H33B 0.9800
C33 H33C 0.9800
C34 C35 1.390(2)
C34 C39 1.391(2)
C35 C36 1.375(3)
C35 H35 0.9500
C36 C37 1.383(3)
C36 H36 0.9500
C37 C38 1.379(3)
C37 H37 0.9500
C38 C39 1.383(3)
C38 H38 0.9500
C39 H39 0.9500
C40 C41 1.393(2)
C40 C45 1.399(2)
C41 C42 1.391(2)
C41 H41 0.9500
C42 C43 1.379(3)
C42 H42 0.9500
C43 C44 1.381(3)
C43 H43 0.9500
C44 C45 1.382(2)
C44 H44 0.9500
C45 H45 0.9500
C46 C51 1.395(2)
C46 C47 1.405(2)
C47 C48 1.395(2)
C47 C52 1.520(2)
C48 C49 1.378(3)
C48 H48 0.9500
C49 C50 1.374(3)
C49 H49 0.9500
C50 C51 1.386(3)
C50 H50 0.9500
C51 H51 0.9500
C52 C54 1.529(2)
C52 C53 1.530(3)
C52 H52 1.0000
C53 H53A 0.9800
C53 H53B 0.9800
C53 H53C 0.9800
C54 H54A 0.9800
C54 H54B 0.9800
C54 H54C 0.9800
C55 C60 1.394(3)
C55 C56 1.405(3)
C56 C57 1.386(3)
C56 H56 0.9500
C57 C58 1.377(3)
C57 H57 0.9500
C58 C59 1.373(3)
C58 H58 0.9500
C59 C60 1.392(3)
C59 H59 0.9500
C60 H60 0.9500
C61 C62 1.399(3)
C61 C66 1.405(3)
C62 C63 1.390(3)
C62 H62 0.9500
C63 C64 1.365(4)
C63 H63 0.9500
C64 C65 1.382(4)
C64 H64 0.9500
C65 C66 1.389(3)
C65 H65 0.9500
C66 H66 0.9500
C67 C68 1.393(3)
C67 C72 1.398(3)
C68 C69 1.395(3)
C68 H68 0.9500
C69 C70 1.374(3)
C69 H69 0.9500
C70 C71 1.376(3)
C70 H70 0.9500
C71 C72 1.383(3)
C71 H71 0.9500
C72 H72 0.9500
C73 C74 1.395(3)
C73 C78 1.403(3)
C74 C75 1.393(3)
C74 H74 0.9500
C75 C76 1.377(3)
C75 H75 0.9500
C76 C77 1.390(3)
C76 H76 0.9500
C77 C78 1.381(3)
C77 H77 0.9500
C78 H78 0.9500
C79 H79A 0.9800
C79 H79B 0.9800
C79 H79C 0.9800

loop_
_geom_torsion_atom_site_label_1
_geom_torsion_atom_site_label_2
_geom_torsion_atom_site_label_3
_geom_torsion_atom_site_label_4
_geom_torsion
C19 P1 N1 C25 -166.44(12)
C13 P1 N1 C25 -47.47(15)
C2 P1 N1 C25 74.65(14)
C19 P1 N1 Zn1 28.61(11)
C13 P1 N1 Zn1 147.59(9)
C2 P1 N1 Zn1 -90.30(10)
C79 Zn1 N1 C25 113.93(12)
N2 Zn1 N1 C25 -56.93(12)
C79 Zn1 N1 P1 -79.99(11)
N2 Zn1 N1 P1 109.15(9)
C12 O1 C1 C2 179.23(15)
C12 O1 C1 C6 0.74(17)
C34 P2 N2 C46 168.92(12)
C40 P2 N2 C46 50.20(14)
C11 P2 N2 C46 -72.98(13)
C34 P2 N2 Zn1 -19.69(10)
C40 P2 N2 Zn1 -138.41(8)
C11 P2 N2 Zn1 98.42(9)
C79 Zn1 N2 C46 -115.98(13)
N1 Zn1 N2 C46 55.01(13)
C79 Zn1 N2 P2 72.78(11)
N1 Zn1 N2 P2 -116.22(8)
O1 C1 C2 C3 -176.09(14)
C6 C1 C2 C3 2.2(2)
O1 C1 C2 P1 1.3(2)
C6 C1 C2 P1 179.53(13)
N1 P1 C2 C1 39.83(16)
C19 P1 C2 C1 -79.01(15)
C13 P1 C2 C1 167.59(13)
N1 P1 C2 C3 -143.13(14)
C19 P1 C2 C3 98.03(15)
C13 P1 C2 C3 -15.37(17)
C6S C1S C2S C3S -1.2(5)
C1 C2 C3 C4 -1.3(2)
P1 C2 C3 C4 -178.46(14)
C1S C2S C3S C4S 0.4(4)
C2 C3 C4 C5 -0.2(3)
C2S C3S C4S C5S 0.1(4)
C3 C4 C5 C6 0.9(3)
C3S C4S C5S C6S 0.1(4)
C4 C5 C6 C1 -0.1(2)
C4 C5 C6 C7 176.85(18)
O1 C1 C6 C5 176.89(14)
C2 C1 C6 C5 -1.5(3)
O1 C1 C6 C7 -0.93(18)
C2 C1 C6 C7 -179.37(16)
C4S C5S C6S C1S -0.9(4)
C2S C1S C6S C5S 1.5(4)
C5 C6 C7 C12 -176.48(19)
C1 C6 C7 C12 0.74(18)
C5 C6 C7 C8 2.2(4)
C1 C6 C7 C8 179.5(2)
C12 C7 C8 C9 -0.9(3)
C6 C7 C8 C9 -179.50(19)
C7 C8 C9 C10 0.9(3)
C8 C9 C10 C11 -0.1(3)
C9 C10 C11 C12 -0.6(3)
C9 C10 C11 P2 -177.35(15)
N2 P2 C11 C12 -40.62(15)
C34 P2 C11 C12 78.42(14)
C40 P2 C11 C12 -169.06(13)
N2 P2 C11 C10 136.06(15)
C34 P2 C11 C10 -104.91(16)
C40 P2 C11 C10 7.61(18)
C1 O1 C12 C11 -179.76(15)
C1 O1 C12 C7 -0.23(17)
C10 C11 C12 O1 -179.98(15)
P2 C11 C12 O1 -2.9(2)
C10 C11 C12 C7 0.6(3)
P2 C11 C12 C7 177.61(13)
C8 C7 C12 O1 -179.33(15)
C6 C7 C12 O1 -0.32(18)
C8 C7 C12 C11 0.2(3)
C6 C7 C12 C11 179.19(16)
N1 P1 C13 C18 50.99(17)
C19 P1 C13 C18 169.66(14)
C2 P1 C13 C18 -77.24(16)
N1 P1 C13 C14 -130.70(14)
C19 P1 C13 C14 -12.03(16)
C2 P1 C13 C14 101.07(15)
C18 C13 C14 C15 -1.3(3)
P1 C13 C14 C15 -179.63(15)
C13 C14 C15 C16 -1.0(3)
C14 C15 C16 C17 1.8(3)
C15 C16 C17 C18 -0.4(3)
C14 C13 C18 C17 2.7(3)
P1 C13 C18 C17 -178.98(14)
C16 C17 C18 C13 -1.9(3)
N1 P1 C19 C24 55.72(15)
C13 P1 C19 C24 -68.29(15)
C2 P1 C19 C24 -179.60(13)
N1 P1 C19 C20 -127.07(14)
C13 P1 C19 C20 108.92(14)
C2 P1 C19 C20 -2.38(16)
C24 C19 C20 C21 -0.7(3)
P1 C19 C20 C21 -177.87(14)
C19 C20 C21 C22 -0.2(3)
C20 C21 C22 C23 1.2(3)
C21 C22 C23 C24 -1.2(3)
C22 C23 C24 C19 0.2(3)
C20 C19 C24 C23 0.7(3)
P1 C19 C24 C23 177.99(14)
P1 N1 C25 C30 -82.61(18)
Zn1 N1 C25 C30 83.58(16)
P1 N1 C25 C26 101.44(16)
Zn1 N1 C25 C26 -92.37(15)
C30 C25 C26 C27 -0.9(2)
N1 C25 C26 C27 175.05(15)
C30 C25 C26 C31 179.37(16)
N1 C25 C26 C31 -4.7(2)
C25 C26 C27 C28 0.4(3)
C31 C26 C27 C28 -179.86(18)
C26 C27 C28 C29 0.3(3)
C27 C28 C29 C30 -0.4(3)
C28 C29 C30 C25 -0.1(3)
C26 C25 C30 C29 0.8(3)
N1 C25 C30 C29 -175.21(15)
C27 C26 C31 C32 -78.6(2)
C25 C26 C31 C32 101.1(2)
C27 C26 C31 C33 44.5(2)
C25 C26 C31 C33 -135.78(19)
N2 P2 C34 C35 -76.37(14)
C40 P2 C34 C35 48.43(15)
C11 P2 C34 C35 160.87(13)
N2 P2 C34 C39 105.09(15)
C40 P2 C34 C39 -130.10(15)
C11 P2 C34 C39 -17.67(16)
C39 C34 C35 C36 0.0(3)
P2 C34 C35 C36 -178.55(14)
C34 C35 C36 C37 -0.9(3)
C35 C36 C37 C38 0.8(3)
C36 C37 C38 C39 0.1(3)
C37 C38 C39 C34 -1.0(3)
C35 C34 C39 C38 0.9(3)
P2 C34 C39 C38 179.42(14)
N2 P2 C40 C41 -16.48(17)
C34 P2 C40 C41 -136.34(14)
C11 P2 C40 C41 110.82(15)
N2 P2 C40 C45 161.66(12)
C34 P2 C40 C45 41.79(15)
C11 P2 C40 C45 -71.05(15)
C45 C40 C41 C42 0.9(3)
P2 C40 C41 C42 178.99(13)
C40 C41 C42 C43 -0.1(3)
C41 C42 C43 C44 -0.3(3)
C42 C43 C44 C45 -0.1(3)
C43 C44 C45 C40 0.9(3)
C41 C40 C45 C44 -1.3(3)
P2 C40 C45 C44 -179.50(14)
P2 N2 C46 C51 45.51(19)
Zn1 N2 C46 C51 -125.53(14)
P2 N2 C46 C47 -133.73(14)
Zn1 N2 C46 C47 55.24(18)
C51 C46 C47 C48 -2.4(2)
N2 C46 C47 C48 176.80(15)
C51 C46 C47 C52 179.30(15)
N2 C46 C47 C52 -1.5(2)
C46 C47 C48 C49 1.0(3)
C52 C47 C48 C49 179.25(18)
C47 C48 C49 C50 0.5(3)
C48 C49 C50 C51 -0.5(3)
C49 C50 C51 C46 -1.1(3)
C47 C46 C51 C50 2.6(3)
N2 C46 C51 C50 -176.67(15)
C48 C47 C52 C54 22.6(2)
C46 C47 C52 C54 -159.20(16)
C48 C47 C52 C53 -102.67(19)
C46 C47 C52 C53 75.5(2)
C67 B1 C55 C60 1.1(2)
C61 B1 C55 C60 121.86(18)
C73 B1 C55 C60 -114.84(18)
C67 B1 C55 C56 178.94(16)
C61 B1 C55 C56 -60.3(2)
C73 B1 C55 C56 63.0(2)
C60 C55 C56 C57 -0.3(3)
B1 C55 C56 C57 -178.30(17)
C55 C56 C57 C58 1.5(3)
C56 C57 C58 C59 -1.4(3)
C57 C58 C59 C60 0.3(3)
C56 C55 C60 C59 -0.9(3)
B1 C55 C60 C59 177.08(17)
C58 C59 C60 C55 1.0(3)
C55 B1 C61 C62 5.6(2)
C67 B1 C61 C62 126.28(18)
C73 B1 C61 C62 -116.47(19)
C55 B1 C61 C66 -173.04(16)
C67 B1 C61 C66 -52.4(2)
C73 B1 C61 C66 64.9(2)
C66 C61 C62 C63 -2.9(3)
B1 C61 C62 C63 178.40(18)
C61 C62 C63 C64 1.2(3)
C62 C63 C64 C65 1.3(3)
C63 C64 C65 C66 -1.8(3)
C64 C65 C66 C61 -0.1(3)
C62 C61 C66 C65 2.3(3)
B1 C61 C66 C65 -178.92(18)
C55 B1 C67 C68 102.19(19)
C61 B1 C67 C68 -19.3(2)
C73 B1 C67 C68 -139.85(17)
C55 B1 C67 C72 -75.79(19)
C61 B1 C67 C72 162.69(15)
C73 B1 C67 C72 42.2(2)
C72 C67 C68 C69 -1.4(3)
B1 C67 C68 C69 -179.51(18)
C67 C68 C69 C70 2.1(3)
C68 C69 C70 C71 -1.0(3)
C69 C70 C71 C72 -0.5(3)
C70 C71 C72 C67 1.1(3)
C68 C67 C72 C71 -0.1(3)
B1 C67 C72 C71 178.06(16)
C55 B1 C73 C74 3.3(2)
C67 B1 C73 C74 -114.66(17)
C61 B1 C73 C74 126.13(17)
C55 B1 C73 C78 176.73(15)
C67 B1 C73 C78 58.8(2)
C61 B1 C73 C78 -60.4(2)
C78 C73 C74 C75 0.4(3)
B1 C73 C74 C75 174.26(16)
C73 C74 C75 C76 -0.1(3)
C74 C75 C76 C77 0.1(3)
C75 C76 C77 C78 -0.4(3)
C76 C77 C78 C73 0.7(3)
C74 C73 C78 C77 -0.6(3)
B1 C73 C78 C77 -174.68(17)
